data_4314996
loop_
_publ_author_name
'Hui-Min Wen'
'Yu-Hui Wu'
'Yang Fan'
'Li-Yi Zhang'
'Chang-Neng Chen'
'Zhong-Ning Chen'

_publ_section_title
;
 Spectroscopic and Luminescence Studies on Square-Planar Platinum(II)
 Complexes with Anionic Tridentate 3-Bis(2-pyridylimino)isoindoline
 Derivatives
;
_journal_name_full 'Inorganic Chemistry'
_journal_page_first 2210
_journal_page_last 2221
_journal_paper_doi 10.1021/ic902019s
_journal_volume 49
_journal_year 2010
_chemical_formula_sum 'C28 H18 Cl N7 Pt'
_chemical_formula_weight 683.03
_chemical_name_systematic
; 
 ? 
;
_space_group_IT_number 2
_symmetry_cell_setting triclinic
_symmetry_space_group_name_Hall '-P 1'
_symmetry_space_group_name_H-M 'P -1'
_atom_sites_solution_hydrogens geom
_atom_sites_solution_primary direct
_atom_sites_solution_secondary difmap
_audit_creation_method SHELXL-97
_cell_angle_alpha 74.412(16)
_cell_angle_beta 74.060(16)
_cell_angle_gamma 79.089(15)
_cell_formula_units_Z 2
_cell_length_a 8.591(4)
_cell_length_b 9.782(4)
_cell_length_c 15.367(6)
_cell_measurement_temperature 293(2)
_cell_volume 1186.7(9)
_computing_structure_refinement 'SHELXL-97 (Sheldrick, 1997)'
_computing_structure_solution 'SHELXS-97 (Sheldrick, 1990)'
_diffrn_ambient_temperature 293(2)
_diffrn_measured_fraction_theta_full 0.989
_diffrn_measured_fraction_theta_max 0.989
_diffrn_radiation_monochromator graphite
_diffrn_radiation_source 'fine-focus sealed tube'
_diffrn_radiation_type MoK\a
_diffrn_radiation_wavelength 0.71073
_diffrn_reflns_av_R_equivalents 0.0505
_diffrn_reflns_av_sigmaI/netI 0.0669
_diffrn_reflns_limit_h_max 11
_diffrn_reflns_limit_h_min -11
_diffrn_reflns_limit_k_max 12
_diffrn_reflns_limit_k_min -12
_diffrn_reflns_limit_l_max 19
_diffrn_reflns_limit_l_min -19
_diffrn_reflns_number 8804
_diffrn_reflns_theta_full 27.41
_diffrn_reflns_theta_max 27.41
_diffrn_reflns_theta_min 2.18
_exptl_absorpt_coefficient_mu 6.058
_exptl_absorpt_correction_T_max 1.0000
_exptl_absorpt_correction_T_min 0.1347
_exptl_absorpt_correction_type multi-scan
_exptl_crystal_colour Red
_exptl_crystal_density_diffrn 1.911
_exptl_crystal_density_method 'not measured'
_exptl_crystal_description Block
_exptl_crystal_F_000 660
_exptl_crystal_size_max 0.70
_exptl_crystal_size_mid 0.60
_exptl_crystal_size_min 0.40
_refine_diff_density_max 3.591
_refine_diff_density_min -2.931
_refine_diff_density_rms 0.242
_refine_ls_extinction_coef 0.0166(13)
_refine_ls_extinction_expression Fc^*^=kFc[1+0.001xFc^2^\l^3^/sin(2\q)]^-1/4^
_refine_ls_extinction_method SHELXL
_refine_ls_goodness_of_fit_ref 1.075
_refine_ls_hydrogen_treatment constr
_refine_ls_matrix_type full
_refine_ls_number_parameters 335
_refine_ls_number_reflns 5348
_refine_ls_number_restraints 0
_refine_ls_restrained_S_all 1.075
_refine_ls_R_factor_all 0.0575
_refine_ls_R_factor_gt 0.0537
_refine_ls_shift/su_max 0.001
_refine_ls_shift/su_mean 0.000
_refine_ls_structure_factor_coef Fsqd
_refine_ls_weighting_details 'calc w=1/[\s^2^(Fo^2^)+(0.0955P)^2^+0.0000P] where P=(Fo^2^+2Fc^2^)/3'
_refine_ls_weighting_scheme calc
_refine_ls_wR_factor_gt 0.1424
_refine_ls_wR_factor_ref 0.1480
_reflns_number_gt 4924
_reflns_number_total 5348
_reflns_threshold_expression >2sigma(I)
_cod_data_source_file ic902019s_si_001_1.cif
_cod_data_source_block Complex_3
_cod_depositor_comments
;
The following automatic conversions were performed:

'_exptl_absorpt_correction_type' value 'Multi-scan' changed to
'multi-scan' according to the built-in table from CIF Core dictionary
named 'cif_core.dic' version 2.4.1 from 2010-06-29.

Automatic conversion script
Id: cif_fix_values 1646 2011-03-28 12:23:43Z adriana 

2020-11-04
Z value and formula fixed to values more according to usual
chemical conventions.                 miguel
;
_cod_original_formula_sum 'C56 H36 Cl2 N14 Pt2'
_cod_original_formula_weight 1366.07
_cod_original_formula_units_Z 1
_cod_database_code 4314996

loop_
_symmetry_equiv_pos_as_xyz
'x, y, z'
'-x, -y, -z'

loop_
_atom_site_label
_atom_site_type_symbol
_atom_site_fract_x
_atom_site_fract_y
_atom_site_fract_z
_atom_site_U_iso_or_equiv
_atom_site_adp_type
_atom_site_occupancy
_atom_site_symmetry_multiplicity
_atom_site_calc_flag
_atom_site_refinement_flags
_atom_site_disorder_assembly
_atom_site_disorder_group
Pt Pt 0.97134(3) 0.58386(2) -0.154746(14) 0.03348(15) Uani 1 1 d . . .
Cl Cl 1.1266(3) 0.6764(3) -0.30271(14) 0.0561(5) Uani 1 1 d . . .
N1 N 0.8704(8) 0.7866(6) -0.1467(4) 0.0341(12) Uani 1 1 d . . .
N2 N 0.6287(8) 0.7257(6) -0.0247(4) 0.0384(12) Uani 1 1 d . . .
N3 N 0.8154(7) 0.5089(6) -0.0376(4) 0.0339(12) Uani 1 1 d . . .
N4 N 0.9163(8) 0.2586(6) -0.0099(4) 0.0396(13) Uani 1 1 d . . .
N5 N 1.0859(8) 0.3801(7) -0.1537(4) 0.0372(13) Uani 1 1 d . . .
N6 N 0.4790(7) 0.5373(6) 0.1571(4) 0.0379(12) Uani 1 1 d . . .
N7 N 0.6365(8) 0.2530(6) 0.1627(4) 0.0380(13) Uani 1 1 d . . .
C1 C 0.9563(10) 0.8990(8) -0.1946(6) 0.0490(18) Uani 1 1 d . . .
H1A H 1.0654 0.8789 -0.2237 0.059 Uiso 1 1 calc R . .
C2 C 0.8911(11) 1.0396(9) -0.2023(6) 0.058(2) Uani 1 1 d . . .
H2A H 0.9558 1.1113 -0.2361 0.070 Uiso 1 1 calc R . .
C3 C 0.7295(12) 1.0754(9) -0.1599(7) 0.057(2) Uani 1 1 d . . .
H3A H 0.6807 1.1698 -0.1683 0.069 Uiso 1 1 calc R . .
C4 C 0.6431(12) 0.9625(9) -0.1038(6) 0.050(2) Uani 1 1 d . . .
H4A H 0.5353 0.9826 -0.0724 0.060 Uiso 1 1 calc R . .
C5 C 0.7156(10) 0.8200(8) -0.0939(5) 0.0359(14) Uani 1 1 d . . .
C6 C 0.6797(8) 0.5925(7) 0.0023(4) 0.0359(13) Uani 1 1 d . . .
C7 C 0.5972(9) 0.4996(7) 0.0878(5) 0.0358(14) Uani 1 1 d . . .
C8 C 0.6794(9) 0.3637(7) 0.0928(5) 0.0368(14) Uani 1 1 d . . .
C9 C 0.8167(8) 0.3697(7) 0.0097(4) 0.0361(13) Uani 1 1 d . . .
C10 C 1.0465(9) 0.2617(7) -0.0859(5) 0.0397(15) Uani 1 1 d . . .
C11 C 1.1425(10) 0.1302(9) -0.0894(6) 0.0519(18) Uani 1 1 d . . .
H11A H 1.1148 0.0519 -0.0409 0.062 Uiso 1 1 calc R . .
C12 C 1.2725(11) 0.1107(10) -0.1590(8) 0.060(2) Uani 1 1 d . . .
H12A H 1.3292 0.0204 -0.1618 0.072 Uiso 1 1 calc R . .
C13 C 1.3190(14) 0.2330(11) -0.2275(8) 0.068(3) Uani 1 1 d . . .
H13A H 1.4131 0.2275 -0.2747 0.082 Uiso 1 1 calc R . .
C14 C 1.2231(14) 0.3593(11) -0.2232(8) 0.064(3) Uani 1 1 d . . .
H14A H 1.2522 0.4383 -0.2708 0.077 Uiso 1 1 calc R . .
C15 C 0.4423(9) 0.4312(8) 0.2328(5) 0.0395(15) Uani 1 1 d . . .
C16 C 0.5111(9) 0.2870(8) 0.2319(5) 0.0379(15) Uani 1 1 d . . .
C17 C 0.3389(9) 0.4789(8) 0.3160(5) 0.0395(14) Uani 1 1 d . . .
C18 C 0.2002(11) 0.5760(9) 0.3105(6) 0.0500(19) Uani 1 1 d . . .
H18A H 0.1668 0.6055 0.2549 0.060 Uiso 1 1 calc R . .
C19 C 0.1101(12) 0.6300(10) 0.3865(7) 0.067(3) Uani 1 1 d . . .
H19A H 0.0155 0.6936 0.3827 0.080 Uiso 1 1 calc R . .
C20 C 0.1630(14) 0.5881(10) 0.4676(6) 0.065(3) Uani 1 1 d . . .
H20A H 0.1042 0.6253 0.5185 0.078 Uiso 1 1 calc R . .
C21 C 0.3024(13) 0.4913(12) 0.4752(6) 0.064(2) Uani 1 1 d . . .
H21A H 0.3377 0.4647 0.5301 0.077 Uiso 1 1 calc R . .
C22 C 0.3878(10) 0.4351(9) 0.3991(5) 0.0510(18) Uani 1 1 d . . .
H22A H 0.4788 0.3674 0.4040 0.061 Uiso 1 1 calc R . .
C23 C 0.4504(11) 0.1647(9) 0.3084(5) 0.0432(16) Uani 1 1 d . . .
C24 C 0.2840(11) 0.1615(10) 0.3414(6) 0.0538(19) Uani 1 1 d . . .
H24A H 0.2115 0.2381 0.3196 0.065 Uiso 1 1 calc R . .
C25 C 0.2260(15) 0.0423(13) 0.4076(7) 0.076(3) Uani 1 1 d . . .
H25A H 0.1144 0.0370 0.4275 0.091 Uiso 1 1 calc R . .
C26 C 0.3331(17) -0.0675(12) 0.4437(7) 0.077(3) Uani 1 1 d . . .
H26A H 0.2933 -0.1439 0.4905 0.093 Uiso 1 1 calc R . .
C27 C 0.4987(15) -0.0648(10) 0.4109(7) 0.070(3) Uani 1 1 d . . .
H27A H 0.5708 -0.1409 0.4337 0.084 Uiso 1 1 calc R . .
C28 C 0.5581(13) 0.0529(9) 0.3432(6) 0.056(2) Uani 1 1 d . . .
H28A H 0.6700 0.0560 0.3216 0.068 Uiso 1 1 calc R . .

loop_
_atom_site_aniso_label
_atom_site_aniso_U_11
_atom_site_aniso_U_22
_atom_site_aniso_U_33
_atom_site_aniso_U_23
_atom_site_aniso_U_13
_atom_site_aniso_U_12
Pt 0.0365(2) 0.0353(2) 0.03025(19) -0.00969(12) -0.00703(12) -0.00658(12)
Cl 0.0568(11) 0.0599(12) 0.0390(9) -0.0059(8) 0.0041(9) -0.0079(9)
N1 0.038(3) 0.027(3) 0.036(3) -0.002(2) -0.011(3) -0.007(2)
N2 0.041(3) 0.039(3) 0.032(3) -0.006(2) -0.007(2) -0.003(2)
N3 0.036(3) 0.035(3) 0.031(3) -0.013(2) -0.004(2) -0.002(2)
N4 0.049(3) 0.030(3) 0.039(3) -0.009(2) -0.008(3) -0.006(2)
N5 0.040(3) 0.034(3) 0.037(3) -0.014(2) -0.003(2) -0.003(2)
N6 0.043(3) 0.038(3) 0.030(3) -0.005(2) -0.002(2) -0.010(2)
N7 0.048(3) 0.031(3) 0.037(3) -0.008(2) -0.010(3) -0.009(2)
C1 0.048(4) 0.042(4) 0.051(4) -0.007(3) -0.005(4) -0.008(3)
C2 0.059(5) 0.044(4) 0.067(5) -0.002(4) -0.010(4) -0.016(4)
C3 0.066(5) 0.034(4) 0.065(5) -0.006(3) -0.010(5) -0.005(4)
C4 0.061(5) 0.040(4) 0.044(4) -0.011(3) -0.011(4) 0.008(4)
C5 0.045(4) 0.030(3) 0.031(3) -0.004(3) -0.011(3) -0.002(3)
C6 0.039(3) 0.038(3) 0.033(3) -0.010(3) -0.008(3) -0.007(3)
C7 0.040(3) 0.036(3) 0.031(3) -0.007(3) -0.005(3) -0.009(3)
C8 0.045(4) 0.036(3) 0.032(3) -0.008(2) -0.008(3) -0.011(3)
C9 0.040(3) 0.036(3) 0.034(3) -0.009(2) -0.010(3) -0.007(3)
C10 0.042(4) 0.036(3) 0.042(4) -0.014(3) -0.010(3) -0.001(3)
C11 0.053(4) 0.042(4) 0.061(5) -0.014(3) -0.014(4) -0.003(3)
C12 0.056(5) 0.046(5) 0.082(7) -0.030(4) -0.017(5) 0.010(4)
C13 0.064(6) 0.051(5) 0.080(7) -0.034(5) 0.013(5) -0.001(4)
C14 0.071(6) 0.046(5) 0.060(6) -0.013(4) 0.007(5) -0.002(5)
C15 0.045(4) 0.042(4) 0.033(3) -0.010(3) -0.005(3) -0.015(3)
C16 0.042(4) 0.042(4) 0.031(3) -0.004(3) -0.009(3) -0.016(3)
C17 0.045(4) 0.043(4) 0.033(3) -0.009(3) -0.002(3) -0.020(3)
C18 0.064(5) 0.043(4) 0.045(4) -0.011(3) -0.010(4) -0.014(4)
C19 0.064(5) 0.057(5) 0.062(6) -0.016(4) 0.013(5) -0.005(4)
C20 0.090(7) 0.057(5) 0.044(4) -0.017(4) 0.010(5) -0.028(5)
C21 0.076(6) 0.086(7) 0.034(4) -0.012(4) -0.006(4) -0.034(5)
C22 0.057(5) 0.064(5) 0.037(4) -0.012(3) -0.012(3) -0.016(4)
C23 0.055(4) 0.041(4) 0.036(4) -0.013(3) -0.005(3) -0.016(3)
C24 0.053(4) 0.060(5) 0.049(4) -0.003(4) -0.009(4) -0.027(4)
C25 0.079(7) 0.090(8) 0.060(6) -0.002(5) -0.007(5) -0.047(6)
C26 0.116(9) 0.067(6) 0.046(5) 0.003(4) -0.007(6) -0.047(7)
C27 0.107(9) 0.044(5) 0.050(5) 0.006(4) -0.014(5) -0.023(5)
C28 0.073(6) 0.043(4) 0.044(4) -0.005(3) -0.002(4) -0.008(4)

loop_
_atom_type_symbol
_atom_type_description
_atom_type_scat_dispersion_real
_atom_type_scat_dispersion_imag
_atom_type_scat_source
C C 0.0033 0.0016 'International Tables Vol C Tables 4.2.6.8 and 6.1.1.4'
Cl Cl 0.1484 0.1585 'International Tables Vol C Tables 4.2.6.8 and 6.1.1.4'
N N 0.0061 0.0033 'International Tables Vol C Tables 4.2.6.8 and 6.1.1.4'
Pt Pt -1.7033 8.3905 'International Tables Vol C Tables 4.2.6.8 and 6.1.1.4'
H H 0.0000 0.0000 'International Tables Vol C Tables 4.2.6.8 and 6.1.1.4'

loop_
_geom_angle_atom_site_label_1
_geom_angle_atom_site_label_2
_geom_angle_atom_site_label_3
_geom_angle
_geom_angle_site_symmetry_1
_geom_angle_site_symmetry_3
_geom_angle_publ_flag
N3 Pt N1 89.9(2) . . ?
N3 Pt N5 89.2(2) . . ?
N1 Pt N5 174.3(2) . . ?
N3 Pt Cl 172.28(17) . . ?
N1 Pt Cl 88.59(18) . . ?
N5 Pt Cl 93.01(18) . . ?
C1 N1 C5 116.4(6) . . ?
C1 N1 Pt 120.1(5) . . ?
C5 N1 Pt 123.5(5) . . ?
C6 N2 C5 124.7(6) . . ?
C9 N3 C6 111.0(6) . . ?
C9 N3 Pt 125.8(4) . . ?
C6 N3 Pt 123.0(5) . . ?
C9 N4 C10 124.9(6) . . ?
C10 N5 C14 115.5(7) . . ?
C10 N5 Pt 125.7(5) . . ?
C14 N5 Pt 118.6(6) . . ?
C7 N6 C15 114.9(6) . . ?
C8 N7 C16 114.2(6) . . ?
N1 C1 C2 123.9(8) . . ?
N1 C1 H1A 118.0 . . ?
C2 C1 H1A 118.0 . . ?
C1 C2 C3 120.3(8) . . ?
C1 C2 H2A 119.8 . . ?
C3 C2 H2A 119.8 . . ?
C2 C3 C4 116.7(8) . . ?
C2 C3 H3A 121.6 . . ?
C4 C3 H3A 121.6 . . ?
C3 C4 C5 121.4(8) . . ?
C3 C4 H4A 119.3 . . ?
C5 C4 H4A 119.3 . . ?
N2 C5 N1 125.0(6) . . ?
N2 C5 C4 114.5(7) . . ?
N1 C5 C4 120.3(7) . . ?
N2 C6 N3 130.1(6) . . ?
N2 C6 C7 123.3(6) . . ?
N3 C6 C7 106.6(6) . . ?
N6 C7 C8 123.4(6) . . ?
N6 C7 C6 128.1(6) . . ?
C8 C7 C6 107.8(6) . . ?
N7 C8 C7 123.3(6) . . ?
N7 C8 C9 129.5(7) . . ?
C7 C8 C9 107.3(6) . . ?
N4 C9 N3 129.2(6) . . ?
N4 C9 C8 123.8(6) . . ?
N3 C9 C8 107.1(6) . . ?
N5 C10 N4 125.1(6) . . ?
N5 C10 C11 120.2(7) . . ?
N4 C10 C11 114.7(7) . . ?
C12 C11 C10 123.6(8) . . ?
C12 C11 H11A 118.2 . . ?
C10 C11 H11A 118.2 . . ?
C11 C12 C13 116.9(8) . . ?
C11 C12 H12A 121.6 . . ?
C13 C12 H12A 121.6 . . ?
C14 C13 C12 118.3(9) . . ?
C14 C13 H13A 120.8 . . ?
C12 C13 H13A 120.8 . . ?
C13 C14 N5 125.3(9) . . ?
C13 C14 H14A 117.4 . . ?
N5 C14 H14A 117.4 . . ?
N6 C15 C16 120.9(6) . . ?
N6 C15 C17 114.5(6) . . ?
C16 C15 C17 124.3(6) . . ?
N7 C16 C15 122.1(6) . . ?
N7 C16 C23 116.1(7) . . ?
C15 C16 C23 121.8(7) . . ?
C18 C17 C22 119.1(7) . . ?
C18 C17 C15 120.8(7) . . ?
C22 C17 C15 119.8(7) . . ?
C17 C18 C19 121.0(8) . . ?
C17 C18 H18A 119.5 . . ?
C19 C18 H18A 119.5 . . ?
C20 C19 C18 118.9(9) . . ?
C20 C19 H19A 120.6 . . ?
C18 C19 H19A 120.6 . . ?
C19 C20 C21 121.5(8) . . ?
C19 C20 H20A 119.3 . . ?
C21 C20 H20A 119.3 . . ?
C22 C21 C20 118.7(8) . . ?
C22 C21 H21A 120.7 . . ?
C20 C21 H21A 120.7 . . ?
C17 C22 C21 120.8(8) . . ?
C17 C22 H22A 119.6 . . ?
C21 C22 H22A 119.6 . . ?
C24 C23 C28 120.2(7) . . ?
C24 C23 C16 118.9(8) . . ?
C28 C23 C16 120.8(7) . . ?
C23 C24 C25 119.3(10) . . ?
C23 C24 H24A 120.3 . . ?
C25 C24 H24A 120.3 . . ?
C26 C25 C24 120.4(10) . . ?
C26 C25 H25A 119.8 . . ?
C24 C25 H25A 119.8 . . ?
C27 C26 C25 120.3(9) . . ?
C27 C26 H26A 119.9 . . ?
C25 C26 H26A 119.9 . . ?
C26 C27 C28 119.7(11) . . ?
C26 C27 H27A 120.1 . . ?
C28 C27 H27A 120.1 . . ?
C23 C28 C27 119.9(9) . . ?
C23 C28 H28A 120.0 . . ?
C27 C28 H28A 120.0 . . ?

loop_
_geom_bond_atom_site_label_1
_geom_bond_atom_site_label_2
_geom_bond_distance
_geom_bond_site_symmetry_2
_geom_bond_publ_flag
Pt N3 1.977(6) . ?
Pt N1 2.030(6) . ?
Pt N5 2.047(6) . ?
Pt Cl 2.335(2) . ?
N1 C1 1.367(10) . ?
N1 C5 1.386(10) . ?
N2 C6 1.286(9) . ?
N2 C5 1.355(9) . ?
N3 C9 1.360(9) . ?
N3 C6 1.386(8) . ?
N4 C9 1.299(9) . ?
N4 C10 1.376(9) . ?
N5 C10 1.359(10) . ?
N5 C14 1.381(12) . ?
N6 C7 1.333(9) . ?
N6 C15 1.342(9) . ?
N7 C8 1.331(9) . ?
N7 C16 1.352(10) . ?
C1 C2 1.369(12) . ?
C1 H1A 0.9300 . ?
C2 C3 1.385(13) . ?
C2 H2A 0.9300 . ?
C3 C4 1.400(13) . ?
C3 H3A 0.9300 . ?
C4 C5 1.401(11) . ?
C4 H4A 0.9300 . ?
C6 C7 1.465(9) . ?
C7 C8 1.375(10) . ?
C8 C9 1.477(9) . ?
C10 C11 1.395(10) . ?
C11 C12 1.342(13) . ?
C11 H11A 0.9300 . ?
C12 C13 1.404(14) . ?
C12 H12A 0.9300 . ?
C13 C14 1.356(13) . ?
C13 H13A 0.9300 . ?
C14 H14A 0.9300 . ?
C15 C16 1.424(10) . ?
C15 C17 1.477(9) . ?
C16 C23 1.494(10) . ?
C17 C18 1.383(12) . ?
C17 C22 1.387(10) . ?
C18 C19 1.387(12) . ?
C18 H18A 0.9300 . ?
C19 C20 1.376(15) . ?
C19 H19A 0.9300 . ?
C20 C21 1.390(15) . ?
C20 H20A 0.9300 . ?
C21 C22 1.388(12) . ?
C21 H21A 0.9300 . ?
C22 H22A 0.9300 . ?
C23 C24 1.382(12) . ?
C23 C28 1.383(13) . ?
C24 C25 1.396(12) . ?
C24 H24A 0.9300 . ?
C25 C26 1.376(17) . ?
C25 H25A 0.9300 . ?
C26 C27 1.375(17) . ?
C26 H26A 0.9300 . ?
C27 C28 1.399(11) . ?
C27 H27A 0.9300 . ?
C28 H28A 0.9300 . ?
